data_1507570
loop_
_publ_author_name
'Shen, Kun'
'Han, Xiuling'
'Lu, Xiyan'

_publ_section_title
;
 Cationic Pd(II)-Catalyzed Highly Enantioselective Arylative Cyclization
 of Alkyne-Tethered Enals or Enones Initiated by Carbopalladation of
 Alkynes with Arylboronic Acids.
;
_journal_issue 7
_journal_name_full 'Organic letters'
_journal_page_first 1756
_journal_page_last 1759
_journal_paper_doi 10.1021/ol3003546
_journal_volume 14
_journal_year 2012
_chemical_formula_sum 'C25 H25 Br N4 O8'
_chemical_formula_weight 589.40
_chemical_name_systematic
; 
 ? 
;
_space_group_IT_number 2
_symmetry_cell_setting triclinic
_symmetry_space_group_name_Hall '-P 1'
_symmetry_space_group_name_H-M 'P -1'
_atom_sites_solution_hydrogens geom
_atom_sites_solution_primary direct
_atom_sites_solution_secondary difmap
_audit_creation_method SHELXL-97
_cell_angle_alpha 97.301(3)
_cell_angle_beta 94.058(3)
_cell_angle_gamma 99.077(3)
_cell_formula_units_Z 2
_cell_length_a 7.0491(12)
_cell_length_b 11.375(2)
_cell_length_c 16.904(3)
_cell_measurement_reflns_used 3190
_cell_measurement_temperature 296(2)
_cell_measurement_theta_max 25.05
_cell_measurement_theta_min 2.34
_cell_volume 1321.9(4)
_computing_cell_refinement 'Bruker SAINT'
_computing_data_collection 'Bruker APEX2'
_computing_data_reduction 'Bruker SAINT'
_computing_molecular_graphics 'Bruker SHELXTL'
_computing_publication_material 'Bruker SHELXTL'
_computing_structure_refinement 'SHELXL-97 (Sheldrick, 1997)'
_computing_structure_solution 'SHELXS-97 (Sheldrick, 1990)'
_diffrn_ambient_temperature 296(2)
_diffrn_measured_fraction_theta_full 0.991
_diffrn_measured_fraction_theta_max 0.991
_diffrn_measurement_device_type 'Bruker APEX-II CCD'
_diffrn_measurement_method '\f and \w scans'
_diffrn_radiation_monochromator graphite
_diffrn_radiation_source 'fine-focus sealed tube'
_diffrn_radiation_type MoK\a
_diffrn_radiation_wavelength 0.71073
_diffrn_reflns_av_R_equivalents 0.0221
_diffrn_reflns_av_sigmaI/netI 0.0407
_diffrn_reflns_limit_h_max 8
_diffrn_reflns_limit_h_min -8
_diffrn_reflns_limit_k_max 13
_diffrn_reflns_limit_k_min -14
_diffrn_reflns_limit_l_max 20
_diffrn_reflns_limit_l_min -20
_diffrn_reflns_number 8905
_diffrn_reflns_theta_full 26.00
_diffrn_reflns_theta_max 26.00
_diffrn_reflns_theta_min 1.22
_diffrn_standards_number 0
_exptl_absorpt_coefficient_mu 1.610
_exptl_absorpt_correction_T_max 0.9238
_exptl_absorpt_correction_T_min 0.6026
_exptl_absorpt_correction_type multi-scan
_exptl_absorpt_process_details sadabs
_exptl_crystal_colour yellow
_exptl_crystal_density_diffrn 1.481
_exptl_crystal_density_method 'not measured'
_exptl_crystal_description prismatic
_exptl_crystal_F_000 604
_exptl_crystal_size_max 0.35
_exptl_crystal_size_mid 0.20
_exptl_crystal_size_min 0.05
_refine_diff_density_max 0.918
_refine_diff_density_min -0.443
_refine_diff_density_rms 0.120
_refine_ls_extinction_method none
_refine_ls_goodness_of_fit_ref 1.031
_refine_ls_hydrogen_treatment constr
_refine_ls_matrix_type full
_refine_ls_number_parameters 346
_refine_ls_number_reflns 5149
_refine_ls_number_restraints 0
_refine_ls_restrained_S_all 1.031
_refine_ls_R_factor_all 0.0969
_refine_ls_R_factor_gt 0.0656
_refine_ls_shift/su_max 0.009
_refine_ls_shift/su_mean 0.000
_refine_ls_structure_factor_coef Fsqd
_refine_ls_weighting_details 'calc w=1/[\s^2^(Fo^2^)+(0.1558P)^2^+0.4509P] where P=(Fo^2^+2Fc^2^)/3'
_refine_ls_weighting_scheme calc
_refine_ls_wR_factor_gt 0.2062
_refine_ls_wR_factor_ref 0.2419
_reflns_number_gt 3407
_reflns_number_total 5149
_reflns_threshold_expression >2sigma(I)
_cod_data_source_file ol3003546_si_002.cif
_cod_data_source_block mo_dm1182_0m
_cod_depositor_comments
;
The following automatic conversions were performed:

'_symmetry_cell_setting' value 'Triclinic' changed to 'triclinic'
according to /home/saulius/struct/CIF-dictionaries/cif_core.dic
dictionary named 'cif_core.dic' version 2.4.1 from 2010-06-29.

Automatic conversion script
Id: cif_fix_values 1715 2011-07-08 13:25:40Z adriana 
;
_cod_original_cell_volume 1321.8(4)
_cod_original_sg_symbol_H-M P-1
_cod_database_code 1507570

loop_
_symmetry_equiv_pos_as_xyz
'x, y, z'
'-x, -y, -z'

loop_
_atom_site_label
_atom_site_type_symbol
_atom_site_fract_x
_atom_site_fract_y
_atom_site_fract_z
_atom_site_U_iso_or_equiv
_atom_site_adp_type
_atom_site_occupancy
_atom_site_symmetry_multiplicity
_atom_site_calc_flag
_atom_site_refinement_flags
Br1 Br -0.17848(9) -0.49209(5) 0.74190(4) 0.0960(3) Uani 1 1 d .
N4 N 0.6788(6) 0.4917(4) 0.4101(3) 0.0746(11) Uani 1 1 d .
N3 N 0.1382(5) 0.1789(3) 0.4286(2) 0.0573(9) Uani 1 1 d .
N1 N 0.4928(5) 0.0563(3) 0.61046(18) 0.0497(8) Uani 1 1 d .
O1 O 0.7593(10) 0.3452(4) 0.9270(3) 0.1250(18) Uani 1 1 d .
N2 N 0.3745(5) 0.0909(3) 0.55214(17) 0.0492(8) Uani 1 1 d .
H2C H 0.2586 0.0530 0.5396 0.059 Uiso 1 1 calc R
O2 O 1.0592(7) 0.3004(4) 0.9122(3) 0.1118(16) Uani 1 1 d .
O3 O 1.0218(5) 0.0519(4) 0.7854(3) 0.0862(11) Uani 1 1 d .
O4 O 0.9412(5) 0.2136(3) 0.74014(19) 0.0669(8) Uani 1 1 d .
O7 O 0.5784(6) 0.5340(4) 0.3651(3) 0.0884(12) Uani 1 1 d .
O8 O 0.8449(6) 0.5357(5) 0.4303(3) 0.126(2) Uani 1 1 d .
O6 O 0.0532(5) 0.2204(4) 0.3772(3) 0.1016(15) Uani 1 1 d .
O5 O 0.0592(4) 0.0946(3) 0.4604(2) 0.0725(10) Uani 1 1 d .
C1 C 0.7909(7) 0.1577(4) 0.8516(2) 0.0581(10) Uani 1 1 d .
C2 C 0.7658(7) 0.0601(4) 0.9075(3) 0.0670(12) Uani 1 1 d .
H2A H 0.8796 0.0222 0.9107 0.080 Uiso 1 1 calc R
H2B H 0.7455 0.0951 0.9610 0.080 Uiso 1 1 calc R
C3 C 0.5922(6) -0.0305(4) 0.8716(2) 0.0541(10) Uani 1 1 d .
C4 C 0.4956(6) 0.0155(4) 0.8004(2) 0.0510(9) Uani 1 1 d .
H4 H 0.3567 0.0078 0.8054 0.061 Uiso 1 1 calc R
C5 C 0.5837(7) 0.1483(4) 0.8106(2) 0.0564(10) Uani 1 1 d .
H5A H 0.5085 0.1957 0.8437 0.068 Uiso 1 1 calc R
H5B H 0.5880 0.1769 0.7590 0.068 Uiso 1 1 calc R
C6 C 0.8646(9) 0.2806(5) 0.9007(3) 0.0719(13) Uani 1 1 d .
C7 C 1.1680(13) 0.4078(7) 0.9587(5) 0.127(3) Uani 1 1 d .
H7A H 1.1366 0.4770 0.9370 0.190 Uiso 1 1 calc R
H7B H 1.3034 0.4063 0.9570 0.190 Uiso 1 1 calc R
H7C H 1.1365 0.4117 1.0132 0.190 Uiso 1 1 calc R
C8 C 0.9336(6) 0.1342(4) 0.7903(3) 0.0566(10) Uani 1 1 d .
C9 C 1.0798(9) 0.2044(6) 0.6798(4) 0.0868(16) Uani 1 1 d .
H9A H 1.2086 0.2210 0.7058 0.130 Uiso 1 1 calc R
H9B H 1.0656 0.2616 0.6435 0.130 Uiso 1 1 calc R
H9C H 1.0560 0.1247 0.6505 0.130 Uiso 1 1 calc R
C10 C 0.5374(7) -0.1337(4) 0.8991(2) 0.0595(10) Uani 1 1 d .
C11 C 0.6532(8) -0.1699(6) 0.9690(3) 0.0816(15) Uani 1 1 d .
H11A H 0.6679 -0.2525 0.9567 0.122 Uiso 1 1 calc R
H11B H 0.5864 -0.1599 1.0163 0.122 Uiso 1 1 calc R
H11C H 0.7780 -0.1199 0.9779 0.122 Uiso 1 1 calc R
C12 C 0.3624(7) -0.2219(4) 0.8622(2) 0.0597(11) Uani 1 1 d .
C13 C 0.1825(7) -0.1876(4) 0.8572(3) 0.0618(11) Uani 1 1 d .
H13 H 0.1693 -0.1100 0.8782 0.074 Uiso 1 1 calc R
C14 C 0.0218(7) -0.2677(5) 0.8212(3) 0.0668(12) Uani 1 1 d .
H14 H -0.0980 -0.2435 0.8169 0.080 Uiso 1 1 calc R
C15 C 0.0406(7) -0.3833(4) 0.7921(3) 0.0660(12) Uani 1 1 d .
C16 C 0.2153(8) -0.4199(5) 0.7972(4) 0.0790(14) Uani 1 1 d .
H16 H 0.2271 -0.4982 0.7771 0.095 Uiso 1 1 calc R
C17 C 0.3786(7) -0.3371(5) 0.8334(3) 0.0736(13) Uani 1 1 d .
H17 H 0.4984 -0.3614 0.8377 0.088 Uiso 1 1 calc R
C18 C 0.5283(6) -0.0546(4) 0.7198(2) 0.0524(9) Uani 1 1 d .
H18A H 0.6641 -0.0387 0.7113 0.063 Uiso 1 1 calc R
H18B H 0.4922 -0.1402 0.7213 0.063 Uiso 1 1 calc R
C19 C 0.4132(6) -0.0197(4) 0.6527(2) 0.0526(9) Uani 1 1 d .
H19 H 0.2834 -0.0530 0.6412 0.063 Uiso 1 1 calc R
C20 C 0.4432(5) 0.1852(4) 0.5149(2) 0.0464(8) Uani 1 1 d .
C21 C 0.3364(5) 0.2305(4) 0.4556(2) 0.0471(9) Uani 1 1 d .
C22 C 0.4125(6) 0.3302(4) 0.4208(2) 0.0519(9) Uani 1 1 d .
H22 H 0.3379 0.3597 0.3828 0.062 Uiso 1 1 calc R
C23 C 0.5999(6) 0.3838(4) 0.4438(3) 0.0581(10) Uani 1 1 d .
C24 C 0.7131(6) 0.3396(5) 0.5005(3) 0.0734(14) Uani 1 1 d .
H24 H 0.8406 0.3761 0.5147 0.088 Uiso 1 1 calc R
C25 C 0.6376(6) 0.2435(4) 0.5348(3) 0.0626(11) Uani 1 1 d .
H25 H 0.7149 0.2150 0.5724 0.075 Uiso 1 1 calc R

loop_
_atom_site_aniso_label
_atom_site_aniso_U_11
_atom_site_aniso_U_22
_atom_site_aniso_U_33
_atom_site_aniso_U_23
_atom_site_aniso_U_13
_atom_site_aniso_U_12
Br1 0.0937(5) 0.0746(4) 0.1103(6) 0.0194(3) -0.0130(4) -0.0096(3)
N4 0.062(2) 0.080(3) 0.074(3) 0.026(2) 0.005(2) -0.021(2)
N3 0.0509(18) 0.066(2) 0.0489(18) 0.0195(16) -0.0071(15) -0.0129(16)
N1 0.0498(17) 0.0582(18) 0.0385(16) 0.0087(14) -0.0017(13) 0.0016(14)
O1 0.192(6) 0.072(3) 0.101(3) -0.023(2) 0.023(3) 0.017(3)
N2 0.0465(17) 0.0605(19) 0.0364(15) 0.0116(13) -0.0019(13) -0.0052(14)
O2 0.123(4) 0.097(3) 0.088(3) 0.001(2) -0.030(3) -0.039(3)
O3 0.071(2) 0.081(2) 0.120(3) 0.039(2) 0.023(2) 0.027(2)
O4 0.077(2) 0.0657(18) 0.0633(18) 0.0206(15) 0.0175(16) 0.0151(16)
O7 0.080(2) 0.085(2) 0.096(3) 0.045(2) -0.001(2) -0.0193(19)
O8 0.072(2) 0.144(4) 0.147(4) 0.078(3) -0.025(2) -0.056(3)
O6 0.065(2) 0.123(3) 0.109(3) 0.075(3) -0.039(2) -0.033(2)
O5 0.0517(16) 0.080(2) 0.078(2) 0.0392(17) -0.0169(14) -0.0257(15)
C1 0.067(3) 0.059(2) 0.046(2) 0.0068(18) -0.0023(19) 0.0046(19)
C2 0.079(3) 0.073(3) 0.043(2) 0.014(2) -0.009(2) -0.003(2)
C3 0.061(2) 0.065(2) 0.0357(18) 0.0131(17) 0.0031(17) 0.0058(19)
C4 0.049(2) 0.063(2) 0.044(2) 0.0167(17) 0.0047(16) 0.0086(17)
C5 0.070(3) 0.059(2) 0.044(2) 0.0094(18) 0.0111(19) 0.018(2)
C6 0.096(4) 0.063(3) 0.050(2) 0.000(2) -0.005(2) 0.004(3)
C7 0.132(6) 0.092(5) 0.139(7) -0.004(4) -0.013(5) -0.005(4)
C8 0.053(2) 0.055(2) 0.060(2) 0.0112(19) -0.0038(19) 0.0038(19)
C9 0.077(3) 0.106(4) 0.084(4) 0.029(3) 0.029(3) 0.014(3)
C10 0.067(3) 0.076(3) 0.038(2) 0.0164(19) 0.0041(18) 0.013(2)
C11 0.091(4) 0.100(4) 0.058(3) 0.039(3) -0.001(3) 0.011(3)
C12 0.074(3) 0.066(3) 0.044(2) 0.0238(19) 0.0075(19) 0.010(2)
C13 0.072(3) 0.064(3) 0.052(2) 0.0145(19) 0.013(2) 0.012(2)
C14 0.062(3) 0.080(3) 0.063(3) 0.023(2) 0.008(2) 0.016(2)
C15 0.072(3) 0.058(2) 0.068(3) 0.023(2) 0.001(2) 0.002(2)
C16 0.085(4) 0.056(3) 0.098(4) 0.016(3) 0.009(3) 0.011(2)
C17 0.064(3) 0.065(3) 0.097(4) 0.024(3) 0.006(3) 0.018(2)
C18 0.063(2) 0.054(2) 0.041(2) 0.0100(16) 0.0005(17) 0.0097(18)
C19 0.054(2) 0.057(2) 0.042(2) 0.0069(17) -0.0034(17) -0.0027(17)
C20 0.0448(19) 0.055(2) 0.0371(18) 0.0067(15) 0.0039(15) 0.0000(16)
C21 0.0422(19) 0.057(2) 0.0380(18) 0.0072(15) 0.0042(15) -0.0061(16)
C22 0.053(2) 0.055(2) 0.044(2) 0.0127(17) 0.0013(17) -0.0053(17)
C23 0.054(2) 0.059(2) 0.055(2) 0.0143(19) 0.0024(18) -0.0139(18)
C24 0.044(2) 0.084(3) 0.082(3) 0.021(3) -0.009(2) -0.018(2)
C25 0.047(2) 0.075(3) 0.062(3) 0.026(2) -0.0086(19) -0.0072(19)

loop_
_atom_type_symbol
_atom_type_description
_atom_type_scat_dispersion_real
_atom_type_scat_dispersion_imag
_atom_type_scat_source
C C 0.0033 0.0016 'International Tables Vol C Tables 4.2.6.8 and 6.1.1.4'
H H 0.0000 0.0000 'International Tables Vol C Tables 4.2.6.8 and 6.1.1.4'
N N 0.0061 0.0033 'International Tables Vol C Tables 4.2.6.8 and 6.1.1.4'
O O 0.0106 0.0060 'International Tables Vol C Tables 4.2.6.8 and 6.1.1.4'
Br Br -0.2901 2.4595 'International Tables Vol C Tables 4.2.6.8 and 6.1.1.4'

loop_
_geom_angle_atom_site_label_1
_geom_angle_atom_site_label_2
_geom_angle_atom_site_label_3
_geom_angle
O7 N4 O8 122.4(4)
O7 N4 C23 120.1(4)
O8 N4 C23 117.5(4)
O6 N3 O5 121.8(3)
O6 N3 C21 119.7(3)
O5 N3 C21 118.5(3)
C19 N1 N2 116.8(3)
C20 N2 N1 119.2(3)
C20 N2 H2C 120.4
N1 N2 H2C 120.4
C6 O2 C7 122.6(6)
C8 O4 C9 116.3(4)
C8 C1 C6 108.1(4)
C8 C1 C2 112.1(4)
C6 C1 C2 110.0(4)
C8 C1 C5 111.3(3)
C6 C1 C5 112.5(4)
C2 C1 C5 102.8(4)
C3 C2 C1 106.4(3)
C3 C2 H2A 110.4
C1 C2 H2A 110.4
C3 C2 H2B 110.4
C1 C2 H2B 110.4
H2A C2 H2B 108.6
C10 C3 C2 123.5(4)
C10 C3 C4 127.1(4)
C2 C3 C4 109.4(3)
C5 C4 C3 103.7(3)
C5 C4 C18 113.6(3)
C3 C4 C18 112.0(3)
C5 C4 H4 109.1
C3 C4 H4 109.1
C18 C4 H4 109.1
C4 C5 C1 105.9(3)
C4 C5 H5A 110.6
C1 C5 H5A 110.6
C4 C5 H5B 110.6
C1 C5 H5B 110.6
H5A C5 H5B 108.7
O1 C6 O2 126.7(5)
O1 C6 C1 122.8(6)
O2 C6 C1 110.5(5)
O2 C7 H7A 109.5
O2 C7 H7B 109.5
H7A C7 H7B 109.5
O2 C7 H7C 109.5
H7A C7 H7C 109.5
H7B C7 H7C 109.5
O3 C8 O4 123.8(4)
O3 C8 C1 125.5(4)
O4 C8 C1 110.6(4)
O4 C9 H9A 109.5
O4 C9 H9B 109.5
H9A C9 H9B 109.5
O4 C9 H9C 109.5
H9A C9 H9C 109.5
H9B C9 H9C 109.5
C3 C10 C12 122.2(4)
C3 C10 C11 121.2(4)
C12 C10 C11 116.6(4)
C10 C11 H11A 109.5
C10 C11 H11B 109.5
H11A C11 H11B 109.5
C10 C11 H11C 109.5
H11A C11 H11C 109.5
H11B C11 H11C 109.5
C17 C12 C13 119.1(5)
C17 C12 C10 120.4(4)
C13 C12 C10 120.6(4)
C12 C13 C14 120.7(5)
C12 C13 H13 119.7
C14 C13 H13 119.7
C15 C14 C13 119.6(4)
C15 C14 H14 120.2
C13 C14 H14 120.2
C16 C15 C14 121.0(5)
C16 C15 Br1 119.5(4)
C14 C15 Br1 119.5(4)
C15 C16 C17 119.0(5)
C15 C16 H16 120.5
C17 C16 H16 120.5
C12 C17 C16 120.7(5)
C12 C17 H17 119.6
C16 C17 H17 119.6
C19 C18 C4 111.1(3)
C19 C18 H18A 109.4
C4 C18 H18A 109.4
C19 C18 H18B 109.4
C4 C18 H18B 109.4
H18A C18 H18B 108.0
N1 C19 C18 119.7(4)
N1 C19 H19 120.1
C18 C19 H19 120.1
N2 C20 C21 124.7(3)
N2 C20 C25 119.1(3)
C21 C20 C25 116.2(3)
C22 C21 C20 122.3(3)
C22 C21 N3 115.5(3)
C20 C21 N3 122.2(3)
C23 C22 C21 118.6(4)
C23 C22 H22 120.7
C21 C22 H22 120.7
C22 C23 C24 121.0(4)
C22 C23 N4 119.0(4)
C24 C23 N4 120.0(4)
C25 C24 C23 120.2(4)
C25 C24 H24 119.9
C23 C24 H24 119.9
C24 C25 C20 121.7(4)
C24 C25 H25 119.2
C20 C25 H25 119.2

loop_
_geom_bond_atom_site_label_1
_geom_bond_atom_site_label_2
_geom_bond_distance
Br1 C15 1.892(5)
N4 O7 1.197(5)
N4 O8 1.205(5)
N4 C23 1.466(5)
N3 O6 1.206(5)
N3 O5 1.234(4)
N3 C21 1.445(5)
N1 C19 1.277(5)
N1 N2 1.381(4)
O1 C6 1.193(8)
N2 C20 1.354(5)
N2 H2C 0.8600
O2 C6 1.351(8)
O2 C7 1.440(8)
O3 C8 1.200(5)
O4 C8 1.313(5)
O4 C9 1.468(6)
C1 C8 1.524(7)
C1 C6 1.525(7)
C1 C2 1.545(6)
C1 C5 1.554(6)
C2 C3 1.505(6)
C2 H2A 0.9700
C2 H2B 0.9700
C3 C10 1.328(6)
C3 C4 1.531(5)
C4 C5 1.523(6)
C4 C18 1.539(6)
C4 H4 0.9800
C5 H5A 0.9700
C5 H5B 0.9700
C7 H7A 0.9600
C7 H7B 0.9600
C7 H7C 0.9600
C9 H9A 0.9600
C9 H9B 0.9600
C9 H9C 0.9600
C10 C12 1.503(7)
C10 C11 1.524(6)
C11 H11A 0.9600
C11 H11B 0.9600
C11 H11C 0.9600
C12 C17 1.364(7)
C12 C13 1.384(7)
C13 C14 1.386(7)
C13 H13 0.9300
C14 C15 1.374(7)
C14 H14 0.9300
C15 C16 1.361(7)
C16 C17 1.414(8)
C16 H16 0.9300
C17 H17 0.9300
C18 C19 1.480(5)
C18 H18A 0.9700
C18 H18B 0.9700
C19 H19 0.9300
C20 C21 1.408(5)
C20 C25 1.422(5)
C21 C22 1.394(5)
C22 C23 1.372(6)
C22 H22 0.9300
C23 C24 1.396(6)
C24 C25 1.355(6)
C24 H24 0.9300
C25 H25 0.9300

loop_
_geom_hbond_atom_site_label_D
_geom_hbond_atom_site_label_H
_geom_hbond_atom_site_label_A
_geom_hbond_distance_DH
_geom_hbond_distance_HA
_geom_hbond_distance_DA
_geom_hbond_angle_DHA
_geom_hbond_site_symmetry_A
N2 H2C O5 0.86 2.03 2.629(4) 126.4 .
N2 H2C O5 0.86 2.58 3.406(4) 161.8 2_556

loop_
_geom_torsion_atom_site_label_1
_geom_torsion_atom_site_label_2
_geom_torsion_atom_site_label_3
_geom_torsion_atom_site_label_4
_geom_torsion
C19 N1 N2 C20 169.1(4)
C8 C1 C2 C3 -94.8(5)
C6 C1 C2 C3 144.9(4)
C5 C1 C2 C3 24.8(5)
C1 C2 C3 C10 173.2(4)
C1 C2 C3 C4 -6.4(5)
C10 C3 C4 C5 165.2(4)
C2 C3 C4 C5 -15.2(5)
C10 C3 C4 C18 -71.9(6)
C2 C3 C4 C18 107.7(4)
C3 C4 C5 C1 30.9(4)
C18 C4 C5 C1 -91.0(4)
C8 C1 C5 C4 85.4(4)
C6 C1 C5 C4 -153.1(4)
C2 C1 C5 C4 -34.8(4)
C7 O2 C6 O1 -1.1(10)
C7 O2 C6 C1 -178.0(6)
C8 C1 C6 O1 147.2(5)
C2 C1 C6 O1 -90.1(6)
C5 C1 C6 O1 23.9(7)
C8 C1 C6 O2 -35.7(5)
C2 C1 C6 O2 87.0(5)
C5 C1 C6 O2 -159.1(4)
C9 O4 C8 O3 -5.5(7)
C9 O4 C8 C1 177.4(4)
C6 C1 C8 O3 119.8(5)
C2 C1 C8 O3 -1.6(6)
C5 C1 C8 O3 -116.1(5)
C6 C1 C8 O4 -63.2(5)
C2 C1 C8 O4 175.4(4)
C5 C1 C8 O4 60.9(5)
C2 C3 C10 C12 179.5(4)
C4 C3 C10 C12 -0.9(7)
C2 C3 C10 C11 -2.0(7)
C4 C3 C10 C11 177.5(4)
C3 C10 C12 C17 122.4(5)
C11 C10 C12 C17 -56.2(6)
C3 C10 C12 C13 -57.9(6)
C11 C10 C12 C13 123.6(5)
C17 C12 C13 C14 -2.1(6)
C10 C12 C13 C14 178.2(4)
C12 C13 C14 C15 1.7(7)
C13 C14 C15 C16 -0.7(7)
C13 C14 C15 Br1 -179.3(3)
C14 C15 C16 C17 0.2(8)
Br1 C15 C16 C17 178.8(4)
C13 C12 C17 C16 1.5(7)
C10 C12 C17 C16 -178.7(4)
C15 C16 C17 C12 -0.6(8)
C5 C4 C18 C19 -70.3(5)
C3 C4 C18 C19 172.6(3)
N2 N1 C19 C18 -175.9(4)
C4 C18 C19 N1 98.7(5)
N1 N2 C20 C21 -178.9(4)
N1 N2 C20 C25 2.2(6)
N2 C20 C21 C22 178.1(4)
C25 C20 C21 C22 -3.0(6)
N2 C20 C21 N3 0.2(6)
C25 C20 C21 N3 179.1(4)
O6 N3 C21 C22 2.5(6)
O5 N3 C21 C22 -176.0(4)
O6 N3 C21 C20 -179.5(5)
O5 N3 C21 C20 2.0(6)
C20 C21 C22 C23 1.8(6)
N3 C21 C22 C23 179.8(4)
C21 C22 C23 C24 0.3(7)
C21 C22 C23 N4 -177.5(4)
O7 N4 C23 C22 2.4(7)
O8 N4 C23 C22 -178.7(6)
O7 N4 C23 C24 -175.5(5)
O8 N4 C23 C24 3.4(8)
C22 C23 C24 C25 -1.2(8)
N4 C23 C24 C25 176.7(5)
C23 C24 C25 C20 -0.1(8)
N2 C20 C25 C24 -178.9(5)
C21 C20 C25 C24 2.1(7)
